data_7245187
loop_
_publ_author_name
'Wong, Si Nga'
'Low, Kam-Hung'
'Weng, Jingwen'
'Chan, Ho Wan'
'Chow, Shing Fung'

_publ_section_title
;
 Expanding the solid-state landscape of dexamethasone: a specific sandwich
 structure in facilitating the formation of kinetically stable cocrystals
 from mechanochemistry
;
_journal_name_full CrystEngComm
_journal_paper_doi 10.1039/D2CE00758D
_journal_year 2022
_chemical_formula_moiety 'C22 H29 F O5, C6 H6 O2'
_chemical_formula_sum 'C28 H35 F O7'
_chemical_formula_weight 502.576
_space_group_IT_number 4
_space_group_name_Hall 'P 2yb'
_space_group_name_H-M_alt 'P 1 21 1'
_symmetry_cell_setting monoclinic
_symmetry_Int_Tables_number 4
_symmetry_space_group_name_Hall 'P 2yb'
_symmetry_space_group_name_H-M 'P 1 21 1'
_audit_creation_method Expo2014
_audit_update_record
;
2022-06-28 deposited with the CCDC.	2022-07-21 downloaded from the CCDC.
;
_cell_angle_alpha 90.000
_cell_angle_beta 101.833(6)
_cell_angle_gamma 90.000
_cell_formula_units_Z 2
_cell_length_a 16.9895(7)
_cell_length_b 6.1074(2)
_cell_length_c 12.0498(9)
_cell_measurement_temperature 293
_cell_volume 1223.74(11)
_computing_cell_refinement 'EXPO2014 Version 1.20.03'
_computing_data_collection 'SmartLab Guidance Version 3.1.0.3'
_computing_structure_refinement 'EXPO2014 Version 1.20.03'
_computing_structure_solution 'EXPO2014 Version 1.20.03'
_diffrn_ambient_temperature 293
_diffrn_detector_type HyPix-3000
_diffrn_measurement_device_type 'Rigaku SmartLab 9 kW'
_diffrn_radiation_monochromator 'Ge 220'
_diffrn_radiation_type 'Cu K\a~1~'
_diffrn_radiation_wavelength 1.540560
_diffrn_source 'rotating anode'
_diffrn_source_current 200
_diffrn_source_target Cu
_diffrn_source_voltage 45
_exptl_absorpt_coefficient_mu 0.844
_exptl_crystal_colour white
_exptl_crystal_density_diffrn 1.364
_exptl_crystal_density_method 'not measured'
_exptl_crystal_description powder
_pd_meas_2theta_range_inc 0.02
_pd_meas_2theta_range_max 59.960
_pd_meas_2theta_range_min 3.000
_pd_meas_scan_method cont
_pd_prep_temperature 293
_pd_proc_ls_background_function 'Chebyshev polynomial'
_pd_proc_ls_profile_function 'Pearson VII'
_pd_proc_ls_prof_R_factor 0.05770
_pd_proc_ls_prof_wR_expected 0.03380
_pd_proc_ls_prof_wR_factor 0.07601
_pd_proc_number_of_points 2849
_pd_spec_mounting ' flat plate'
_pd_spec_mount_mode reflection
_pd_spec_shape flat_sheet
_pd_spec_size_axial 20
_pd_spec_size_equat 10
_pd_spec_size_thick 0.5
_refine_ls_goodness_of_fit_all 2.24889
_refine_ls_hydrogen_treatment constr
_refine_ls_number_parameters 143
_refine_ls_number_reflns 410
_refine_ls_number_restraints 0
_refine_ls_restrained_S_all 2.36261
_refine_ls_R_I_factor 0.09165
_refine_ls_shift/su_max 0.002
_refine_ls_shift/su_mean 0.000
_reflns_d_resolution_high 16.628
_reflns_d_resolution_low 1.541
_reflns_limit_h_max 11
_reflns_limit_h_min 0
_reflns_limit_k_max 3
_reflns_limit_k_min 0
_reflns_limit_l_max 7
_reflns_limit_l_min -7
_reflns_number_total 410
_cod_data_source_file d2ce00758d2.cif
_cod_data_source_block DEX_CAT_G
_cod_original_cell_volume 1223.73(11)
_cod_database_code 7245187

loop_
_symmetry_equiv_pos_site_id
_symmetry_equiv_pos_as_xyz
1 'x, y, z'
2 '-x, y+1/2, -z'

loop_
_atom_site_type_symbol
_atom_site_label
_atom_site_fract_x
_atom_site_fract_y
_atom_site_fract_z
_atom_site_U_iso_or_equiv
_atom_site_occupancy
_atom_site_adp_type
F F1 0.355252(5) 0.2403 0.288947(8) 0.0380 1.0000 Uiso
O O1 0.38118(13) 0.3198(4) -0.1143(2) 0.0380 1.0000 Uiso
O O2 0.1570(9) 0.024(4) 0.2742(15) 0.0380 1.0000 Uiso
H H2O 0.1236 0.0915 0.2242 0.0456 1.0000 Uiso
O O3 0.3582(9) 0.238(2) 0.6434(15) 0.0380 1.0000 Uiso
H H3O 0.3646 0.2612 0.7116 0.0456 1.0000 Uiso
O O4 0.21486(18) -0.09294(3) 0.7379(3) 0.0380 1.0000 Uiso
O O5 0.1501(9) 0.288(3) 0.7690(16) 0.0380 1.0000 Uiso
H H5O 0.1360 0.1583 0.7519 0.0456 1.0000 Uiso
C C1 0.298041(2) 0.066654(6) 0.269656(3) 0.0380 1.0000 Uiso
C C2 0.285419(2) 0.021822(6) 0.138823(3) 0.0380 1.0000 Uiso
C C3 0.2494(14) 0.220(3) 0.074(2) 0.0380 1.0000 Uiso
H H3 0.2013 0.2741 0.0885 0.0456 1.0000 Uiso
C C4 0.2824(13) 0.324(4) -0.003(2) 0.0380 1.0000 Uiso
H H4 0.2578 0.4485 -0.0380 0.0456 1.0000 Uiso
C C5 0.35654(2) 0.24373(7) -0.03281(3) 0.0380 1.0000 Uiso
C C6 0.3984(13) 0.065(4) 0.035(2) 0.0380 1.0000 Uiso
H H6 0.4484 0.0216 0.0231 0.0456 1.0000 Uiso
C C7 0.366966(3) -0.037697(10) 0.114314(5) 0.0380 1.0000 Uiso
C C8 0.4094(11) -0.225(3) 0.1808(18) 0.0380 1.0000 Uiso
H H8A 0.4626 -0.2412 0.1643 0.0456 1.0000 Uiso
H H8B 0.3799 -0.3597 0.1582 0.0456 1.0000 Uiso
C C9 0.4170(11) -0.191(4) 0.309(2) 0.0380 1.0000 Uiso
H H9A 0.4560 -0.0761 0.3340 0.0456 1.0000 Uiso
H H9B 0.4370 -0.3243 0.3483 0.0456 1.0000 Uiso
C C10 0.3372(14) -0.128(4) 0.341(2) 0.0380 1.0000 Uiso
H H10 0.3007 -0.2542 0.3279 0.0456 1.0000 Uiso
C C11 0.3516(12) -0.067(4) 0.467(2) 0.0380 1.0000 Uiso
H H11 0.3868 0.0616 0.4759 0.0456 1.0000 Uiso
C C12 0.3924(11) -0.235(3) 0.555(2) 0.0380 1.0000 Uiso
H H12A 0.4504 -0.2300 0.5631 0.0456 1.0000 Uiso
H H12B 0.3740 -0.3824 0.5327 0.0456 1.0000 Uiso
C C13 0.3669(12) -0.166(4) 0.667(2) 0.0380 1.0000 Uiso
H H13 0.3329 -0.2828 0.6872 0.0456 1.0000 Uiso
C C14 0.313083(2) 0.040444(6) 0.635717(3) 0.0380 1.0000 Uiso
C C15 0.275153(2) 0.002230(6) 0.507395(3) 0.0380 1.0000 Uiso
C C16 0.2404(12) 0.204(3) 0.4388(18) 0.0380 1.0000 Uiso
H H16A 0.2778 0.3247 0.4575 0.0456 1.0000 Uiso
H H16B 0.1904 0.2448 0.4602 0.0456 1.0000 Uiso
C C17 0.2243(13) 0.164(4) 0.309(2) 0.0380 1.0000 Uiso
H H17 0.2119 0.3054 0.2718 0.0456 1.0000 Uiso
C C18 0.2272(11) -0.172(3) 0.0969(19) 0.0380 1.0000 Uiso
H H18A 0.1968 -0.2063 0.1535 0.0456 1.0000 Uiso
H H18B 0.2579 -0.2982 0.0839 0.0456 1.0000 Uiso
H H18C 0.1913 -0.1319 0.0276 0.0456 1.0000 Uiso
C C19 0.4371(10) -0.133(3) 0.7664(18) 0.0380 1.0000 Uiso
H H19A 0.4172 -0.1179 0.8350 0.0456 1.0000 Uiso
H H19B 0.4662 -0.0033 0.7543 0.0456 1.0000 Uiso
H H19C 0.4725 -0.2574 0.7727 0.0456 1.0000 Uiso
C C20 0.2118(11) -0.182(3) 0.4970(19) 0.0380 1.0000 Uiso
H H20A 0.1774 -0.1775 0.4231 0.0456 1.0000 Uiso
H H20B 0.1800 -0.1627 0.5536 0.0456 1.0000 Uiso
H H20C 0.2384 -0.3216 0.5077 0.0456 1.0000 Uiso
C C21 0.249166(4) 0.063423(6) 0.706638(7) 0.0380 1.0000 Uiso
C C22 0.2256(12) 0.292(3) 0.736(2) 0.0380 1.0000 Uiso
H H22A 0.2661 0.3503 0.7978 0.0456 1.0000 Uiso
H H22B 0.2225 0.3877 0.6711 0.0456 1.0000 Uiso
O O6 0.0677(9) 0.497(3) 0.8824(15) 0.0380 1.0000 Uiso
H H6O 0.0947 0.4284 0.8452 0.0456 1.0000 Uiso
O O7 0.0076(11) 0.856(5) 0.9718(17) 0.0380 1.0000 Uiso
H H7O -0.0211 0.9087 1.0265 0.0456 1.0000 Uiso
C C23 0.03561(10) 0.66707(13) 0.81309(2) 0.0380 1.0000 Uiso
C C24 0.0352(13) 0.654(4) 0.698(2) 0.0380 1.0000 Uiso
H H24 0.0548 0.5257 0.6681 0.0456 1.0000 Uiso
C C25 0.0064(15) 0.827(5) 0.627(2) 0.0380 1.0000 Uiso
H H25 0.0066 0.8187 0.5483 0.0456 1.0000 Uiso
C C26 -0.0230(14) 1.014(4) 0.671(2) 0.0380 1.0000 Uiso
H H26 -0.0427 1.1330 0.6221 0.0456 1.0000 Uiso
C C27 -0.0235(14) 1.026(4) 0.786(2) 0.0380 1.0000 Uiso
H H27 -0.0439 1.1532 0.8156 0.0456 1.0000 Uiso
C C28 0.00579(18) 0.8542(2) 0.85717(4) 0.0380 1.0000 Uiso

loop_
_atom_type_symbol
_atom_type_description
_atom_type_scat_source
H Hydrogen 'International Tables Vol C Tables 4.2.6.8 and 6.1.1.4'
C Carbon 'International Tables Vol C Tables 4.2.6.8 and 6.1.1.4'
O Oxygen 'International Tables Vol C Tables 4.2.6.8 and 6.1.1.4'
F Fluorine 'International Tables Vol C Tables 4.2.6.8 and 6.1.1.4'

loop_
_geom_angle_atom_site_label_1
_geom_angle_atom_site_label_2
_geom_angle_atom_site_label_3
_geom_angle
_geom_angle_site_symmetry_1
_geom_angle_site_symmetry_3
F1 C1 C2 103.980(4) . .
F1 C1 C10 106.4(10) . .
F1 C1 C17 103.4(9) . .
O1 C5 C4 121.3(9) . .
O1 C5 C6 121.5(10) . .
H2O O2 C17 107.69 . .
O2 C17 C1 109.3(17) . .
O2 C17 C16 111.2(19) . .
O2 C17 H17 107.91 . .
H3O O3 C14 99.76 . .
O3 C14 C13 113.0(10) . .
O3 C14 C15 107.3(6) . .
O3 C14 C21 108.8(6) . .
O4 C21 C14 122.95(13) . .
O4 C21 C22 118.9(8) . .
H5O O5 C22 100.07 . .
O5 C22 C21 110.3(15) . .
O5 C22 H22A 109.48 . .
O5 C22 H22B 109.60 . .
C2 C1 C10 112.5(10) . .
C2 C1 C17 115.2(9) . .
C1 C2 C3 109.7(9) . .
C1 C2 C7 107.135(3) . .
C1 C2 C18 113.8(7) . .
C10 C1 C17 113.9(13) . .
C1 C10 C9 110.5(18) . .
C1 C10 H10 109.08 . .
C1 C10 C11 109.2(18) . .
C1 C17 C16 112.7(17) . .
C1 C17 H17 107.78 . .
C3 C2 C7 112.5(9) . .
C3 C2 C18 106.3(12) . .
C2 C3 H3 118.10 . .
C2 C3 C4 123.9(19) . .
C7 C2 C18 107.4(7) . .
C2 C7 C6 122.5(11) . .
C2 C7 C8 115.9(8) . .
C2 C18 H18A 109.43 . .
C2 C18 H18B 109.38 . .
C2 C18 H18C 109.51 . .
H3 C3 C4 118.02 . .
C3 C4 H4 119.39 . .
C3 C4 C5 121.2(19) . .
H4 C4 C5 119.44 . .
C4 C5 C6 117.2(13) . .
C5 C6 H6 118.93 . .
C5 C6 C7 122.1(18) . .
H6 C6 C7 118.99 . .
C6 C7 C8 121.5(13) . .
C7 C8 H8A 109.44 . .
C7 C8 H8B 109.42 . .
C7 C8 C9 111.4(15) . .
H8A C8 H8B 108.00 . .
H8A C8 C9 109.24 . .
H8B C8 C9 109.30 . .
C8 C9 H9A 108.92 . .
C8 C9 H9B 108.98 . .
C8 C9 C10 113.2(18) . .
H9A C9 H9B 107.84 . .
H9A C9 C10 108.90 . .
H9B C9 C10 108.84 . .
C9 C10 H10 108.95 . .
C9 C10 C11 110(2) . .
H10 C10 C11 109.01 . .
C10 C11 H11 106.22 . .
C10 C11 C12 118(2) . .
C10 C11 C15 114.1(18) . .
H11 C11 C12 106.23 . .
H11 C11 C15 106.17 . .
C12 C11 C15 104.8(16) . .
C11 C12 H12A 110.78 . .
C11 C12 H12B 110.84 . .
C11 C12 C13 104.5(17) . .
C11 C15 C14 98.8(9) . .
C11 C15 C16 107.8(12) . .
C11 C15 C20 113.1(12) . .
H12A C12 H12B 108.85 . .
H12A C12 C13 110.94 . .
H12B C12 C13 110.90 . .
C12 C13 H13 107.68 . .
C12 C13 C14 105.4(15) . .
C12 C13 C19 114.0(18) . .
H13 C13 C14 107.57 . .
H13 C13 C19 107.70 . .
C14 C13 C19 114.1(16) . .
C13 C14 C15 102.6(8) . .
C13 C14 C21 113.1(8) . .
C13 C19 H19A 109.55 . .
C13 C19 H19B 109.42 . .
C13 C19 H19C 109.49 . .
C15 C14 C21 111.851(4) . .
C14 C15 C16 116.6(8) . .
C14 C15 C20 109.1(7) . .
C14 C21 C22 118.1(8) . .
C16 C15 C20 110.9(11) . .
C15 C16 H16A 109.03 . .
C15 C16 H16B 109.04 . .
C15 C16 C17 112.8(16) . .
C15 C20 H20A 109.50 . .
C15 C20 H20B 109.54 . .
C15 C20 H20C 109.56 . .
H16A C16 H16B 107.85 . .
H16A C16 C17 109.05 . .
H16B C16 C17 108.97 . .
C16 C17 H17 107.79 . .
H18A C18 H18B 109.42 . .
H18A C18 H18C 109.60 . .
H18B C18 H18C 109.50 . .
H19A C19 H19B 109.44 . .
H19A C19 H19C 109.50 . .
H19B C19 H19C 109.43 . .
H20A C20 H20B 109.29 . .
H20A C20 H20C 109.44 . .
H20B C20 H20C 109.50 . .
C21 C22 H22A 109.59 . .
C21 C22 H22B 109.59 . .
H22A C22 H22B 108.20 . .
H6O O6 C23 104.51 . .
O6 C23 C24 118.8(12) . .
O6 C23 C28 121.2(7) . .
H7O O7 C28 141.96 . .
O7 C28 C23 116.9(10) . .
O7 C28 C27 123.4(14) . .
C24 C23 C28 120.0(10) . .
C23 C24 H24 119.97 . .
C23 C24 C25 120(2) . .
C23 C28 C27 119.7(11) . .
H24 C24 C25 119.91 . .
C24 C25 H25 120.01 . .
C24 C25 C26 120(2) . .
H25 C25 C26 120.04 . .
C25 C26 H26 120.07 . .
C25 C26 C27 120(2) . .
H26 C26 C27 120.05 . .
C26 C27 H27 119.85 . .
C26 C27 C28 120(2) . .
H27 C27 C28 119.84 . .

loop_
_geom_bond_atom_site_label_1
_geom_bond_atom_site_label_2
_geom_bond_distance
_geom_bond_site_symmetry_2
F1 C1 1.42509(8) .
O1 C5 1.234(3) .
O2 H2O 0.844447 .
O2 C17 1.42(3) .
O3 H3O 0.817756 .
O3 C14 1.424(14) .
O4 C21 1.218(2) .
O5 H5O 0.843552 .
O5 C22 1.42(3) .
C1 C2 1.57088(13) .
C1 C10 1.54(2) .
C1 C17 1.55(2) .
C2 C3 1.50(2) .
C2 C7 1.51876(9) .
C2 C18 1.560(18) .
C3 H3 0.930096 .
C3 C4 1.34(4) .
C4 H4 0.928827 .
C4 C5 1.46(2) .
C5 C6 1.46(3) .
C6 H6 0.930116 .
C6 C7 1.34(3) .
C7 C8 1.50(2) .
C8 H8A 0.969562 .
C8 H8B 0.970026 .
C8 C9 1.54(3) .
C9 H9A 0.969459 .
C9 H9B 0.969131 .
C9 C10 1.54(3) .
C10 H10 0.979755 .
C10 C11 1.52(4) .
C11 H11 0.980512 .
C11 C12 1.54(3) .
C11 C15 1.54(2) .
C12 H12A 0.970661 .
C12 H12B 0.969966 .
C12 C13 1.56(4) .
C13 H13 0.980785 .
C13 C14 1.56(2) .
C13 C19 1.52(3) .
C14 C15 1.56588(13) .
C14 C21 1.51980(13) .
C15 C16 1.531(19) .
C15 C20 1.546(18) .
C16 H16A 0.970377 .
C16 H16B 0.970531 .
C16 C17 1.55(3) .
C17 H17 0.979869 .
C18 H18A 0.959117 .
C18 H18B 0.960249 .
C18 H18C 0.960149 .
C19 H19A 0.958709 .
C19 H19B 0.960552 .
C19 H19C 0.960699 .
C20 H20A 0.960470 .
C20 H20B 0.960752 .
C20 H20C 0.959434 .
C21 C22 1.52(2) .
C22 H22A 0.969649 .
C22 H22B 0.969588 .
O6 H6O 0.818083 .
O6 C23 1.375(17) .
O7 H7O 0.953330 .
O7 C28 1.38(2) .
C23 C24 1.38(3) .
C23 C28 1.398(2) .
C24 H24 0.950164 .
C24 C25 1.39(4) .
C25 H25 0.949849 .
C25 C26 1.39(4) .
C26 H26 0.950034 .
C26 C27 1.39(4) .
C27 H27 0.949690 .
C27 C28 1.38(3) .

loop_
_geom_torsion_atom_site_label_1
_geom_torsion_atom_site_label_2
_geom_torsion_atom_site_label_3
_geom_torsion_atom_site_label_4
_geom_torsion
_geom_torsion_site_symmetry_1
_geom_torsion_site_symmetry_2
_geom_torsion_site_symmetry_3
_geom_torsion_site_symmetry_4
H2O O2 C17 C1 -111.80 . . . .
H2O O2 C17 C16 123.18 . . . .
H2O O2 C17 H17 5.16 . . . .
H3O O3 C14 C13 -82.40 . . . .
H3O O3 C14 C15 165.21 . . . .
H3O O3 C14 C21 44.02 . . . .
H5O O5 C22 C21 -9.06 . . . .
H5O O5 C22 H22A -129.75 . . . .
H5O O5 C22 H22B 111.72 . . . .
F1 C1 C2 C3 -63.7(9) . . . .
F1 C1 C2 C7 58.812(5) . . . .
F1 C1 C2 C18 177.3(7) . . . .
C10 C1 C2 C3 -178.4(15) . . . .
C10 C1 C2 C7 -55.9(12) . . . .
C10 C1 C2 C18 62.6(14) . . . .
C17 C1 C2 C3 48.8(14) . . . .
C17 C1 C2 C7 171.2(12) . . . .
C17 C1 C2 C18 -70.2(14) . . . .
F1 C1 C10 C9 -57.6(17) . . . .
F1 C1 C10 H10 -177.37 . . . .
F1 C1 C10 C11 63.6(17) . . . .
C2 C1 C10 C9 55.6(17) . . . .
C2 C1 C10 H10 -64.11 . . . .
C2 C1 C10 C11 176.8(13) . . . .
C17 C1 C10 C9 -170.9(17) . . . .
C17 C1 C10 H10 69.32 . . . .
C17 C1 C10 C11 -50(2) . . . .
F1 C1 C17 O2 168.4(13) . . . .
F1 C1 C17 C16 -67.4(16) . . . .
F1 C1 C17 H17 51.40 . . . .
C2 C1 C17 O2 55.7(17) . . . .
C2 C1 C17 C16 179.9(12) . . . .
C2 C1 C17 H17 -61.34 . . . .
C10 C1 C17 O2 -76(2) . . . .
C10 C1 C17 C16 48(2) . . . .
C10 C1 C17 H17 166.49 . . . .
C1 C2 C3 H3 -56.15 . . . .
C1 C2 C3 C4 123.9(19) . . . .
C7 C2 C3 H3 -175.34 . . . .
C7 C2 C3 C4 5(2) . . . .
C18 C2 C3 H3 67.39 . . . .
C18 C2 C3 C4 -113(2) . . . .
C1 C2 C7 C6 -126.7(12) . . . .
C1 C2 C7 C8 55.7(8) . . . .
C3 C2 C7 C6 -6.0(16) . . . .
C3 C2 C7 C8 176.4(14) . . . .
C18 C2 C7 C6 110.7(15) . . . .
C18 C2 C7 C8 -67.0(12) . . . .
C1 C2 C18 H18A 16.30 . . . .
C1 C2 C18 H18B -103.56 . . . .
C1 C2 C18 H18C 136.44 . . . .
C3 C2 C18 H18A -104.63 . . . .
C3 C2 C18 H18B 135.52 . . . .
C3 C2 C18 H18C 15.52 . . . .
C7 C2 C18 H18A 134.70 . . . .
C7 C2 C18 H18B 14.84 . . . .
C7 C2 C18 H18C -105.16 . . . .
C2 C3 C4 H4 -177.87 . . . .
C2 C3 C4 C5 2(3) . . . .
H3 C3 C4 H4 2.15 . . . .
H3 C3 C4 C5 -177.86 . . . .
C3 C4 C5 O1 169.9(16) . . . .
C3 C4 C5 C6 -8(3) . . . .
H4 C4 C5 O1 -10.10 . . . .
H4 C4 C5 C6 172.06 . . . .
O1 C5 C6 H6 8.73 . . . .
O1 C5 C6 C7 -171.2(12) . . . .
C4 C5 C6 H6 -173.43 . . . .
C4 C5 C6 C7 7(3) . . . .
C5 C6 C7 C2 0(2) . . . .
C5 C6 C7 C8 178.0(14) . . . .
H6 C6 C7 C2 -179.48 . . . .
H6 C6 C7 C8 -1.96 . . . .
C2 C7 C8 H8A -174.63 . . . .
C2 C7 C8 H8B 67.22 . . . .
C2 C7 C8 C9 -53.7(15) . . . .
C6 C7 C8 H8A 7.70 . . . .
C6 C7 C8 H8B -110.45 . . . .
C6 C7 C8 C9 128.6(18) . . . .
C7 C8 C9 H9A -71.35 . . . .
C7 C8 C9 H9B 171.24 . . . .
C7 C8 C9 C10 50(2) . . . .
H8A C8 C9 H9A 49.66 . . . .
H8A C8 C9 H9B -67.75 . . . .
H8A C8 C9 C10 170.98 . . . .
H8B C8 C9 H9A 167.63 . . . .
H8B C8 C9 H9B 50.22 . . . .
H8B C8 C9 C10 -71.06 . . . .
C8 C9 C10 C1 -52(2) . . . .
C8 C9 C10 H10 68.12 . . . .
C8 C9 C10 C11 -172.4(18) . . . .
H9A C9 C10 C1 69.61 . . . .
H9A C9 C10 H10 -170.56 . . . .
H9A C9 C10 C11 -51.08 . . . .
H9B C9 C10 C1 -173.06 . . . .
H9B C9 C10 H10 -53.24 . . . .
H9B C9 C10 C11 66.25 . . . .
C1 C10 C11 H11 -59.10 . . . .
C1 C10 C11 C12 -178.4(16) . . . .
C1 C10 C11 C15 57(2) . . . .
C9 C10 C11 H11 62.37 . . . .
C9 C10 C11 C12 -57(3) . . . .
C9 C10 C11 C15 179.0(17) . . . .
H10 C10 C11 H11 -178.19 . . . .
H10 C10 C11 C12 62.52 . . . .
H10 C10 C11 C15 -61.59 . . . .
C10 C11 C12 H12A 82.71 . . . .
C10 C11 C12 H12B -38.24 . . . .
C10 C11 C12 C13 -158(2) . . . .
H11 C11 C12 H12A -36.58 . . . .
H11 C11 C12 H12B -157.53 . . . .
H11 C11 C12 C13 82.96 . . . .
C15 C11 C12 H12A -148.71 . . . .
C15 C11 C12 H12B 90.34 . . . .
C15 C11 C12 C13 -29.2(19) . . . .
C10 C11 C15 C14 177.7(17) . . . .
C10 C11 C15 C16 -61(2) . . . .
C10 C11 C15 C20 63(2) . . . .
H11 C11 C15 C14 -65.63 . . . .
H11 C11 C15 C16 56.12 . . . .
H11 C11 C15 C20 179.16 . . . .
C12 C11 C15 C14 46.5(15) . . . .
C12 C11 C15 C16 168.3(15) . . . .
C12 C11 C15 C20 -68.7(17) . . . .
C11 C12 C13 H13 114.20 . . . .
C11 C12 C13 C14 0(2) . . . .
C11 C12 C13 C19 -126.4(19) . . . .
H12A C12 C13 H13 -126.37 . . . .
H12A C12 C13 C14 119.01 . . . .
H12A C12 C13 C19 -6.94 . . . .
H12B C12 C13 H13 -5.28 . . . .
H12B C12 C13 C14 -119.90 . . . .
H12B C12 C13 C19 114.15 . . . .
C12 C13 C14 O3 -86.2(16) . . . .
C12 C13 C14 C15 29.0(15) . . . .
C12 C13 C14 C21 149.7(12) . . . .
H13 C13 C14 O3 159.08 . . . .
H13 C13 C14 C15 -85.68 . . . .
H13 C13 C14 C21 34.98 . . . .
C19 C13 C14 O3 39.7(19) . . . .
C19 C13 C14 C15 154.9(14) . . . .
C19 C13 C14 C21 -84.4(16) . . . .
C12 C13 C19 H19A -169.37 . . . .
C12 C13 C19 H19B 70.65 . . . .
C12 C13 C19 H19C -49.27 . . . .
H13 C13 C19 H19A -49.94 . . . .
H13 C13 C19 H19B -169.92 . . . .
H13 C13 C19 H19C 70.15 . . . .
C14 C13 C19 H19A 69.41 . . . .
C14 C13 C19 H19B -50.57 . . . .
C14 C13 C19 H19C -170.50 . . . .
O3 C14 C15 C11 73.4(11) . . . .
O3 C14 C15 C16 -41.6(11) . . . .
O3 C14 C15 C20 -168.3(10) . . . .
C13 C14 C15 C11 -45.8(13) . . . .
C13 C14 C15 C16 -160.9(13) . . . .
C13 C14 C15 C20 72.4(12) . . . .
C21 C14 C15 C11 -167.3(8) . . . .
C21 C14 C15 C16 77.6(8) . . . .
C21 C14 C15 C20 -49.1(7) . . . .
O3 C14 C21 O4 -162.0(8) . . . .
O3 C14 C21 C22 20.0(11) . . . .
C13 C14 C21 O4 -35.6(11) . . . .
C13 C14 C21 C22 146.4(13) . . . .
C15 C14 C21 O4 79.65(14) . . . .
C15 C14 C21 C22 -98.4(9) . . . .
C11 C15 C16 H16A -65.75 . . . .
C11 C15 C16 H16B 176.73 . . . .
C11 C15 C16 C17 55.5(19) . . . .
C14 C15 C16 H16A 44.15 . . . .
C14 C15 C16 H16B -73.36 . . . .
C14 C15 C16 C17 165.4(12) . . . .
C20 C15 C16 H16A 169.91 . . . .
C20 C15 C16 H16B 52.40 . . . .
C20 C15 C16 C17 -68.8(18) . . . .
C11 C15 C20 H20A -88.36 . . . .
C11 C15 C20 H20B 151.80 . . . .
C11 C15 C20 H20C 31.67 . . . .
C14 C15 C20 H20A 162.78 . . . .
C14 C15 C20 H20B 42.94 . . . .
C14 C15 C20 H20C -77.19 . . . .
C16 C15 C20 H20A 32.92 . . . .
C16 C15 C20 H20B -86.92 . . . .
C16 C15 C20 H20C 152.95 . . . .
C15 C16 C17 O2 72(2) . . . .
C15 C16 C17 C1 -51(2) . . . .
C15 C16 C17 H17 -169.72 . . . .
H16A C16 C17 O2 -166.54 . . . .
H16A C16 C17 C1 70.35 . . . .
H16A C16 C17 H17 -48.44 . . . .
H16B C16 C17 O2 -49.05 . . . .
H16B C16 C17 C1 -172.16 . . . .
H16B C16 C17 H17 69.05 . . . .
O4 C21 C22 O5 -16.9(17) . . . .
O4 C21 C22 H22A 103.77 . . . .
O4 C21 C22 H22B -137.64 . . . .
C14 C21 C22 O5 161.2(10) . . . .
C14 C21 C22 H22A -78.14 . . . .
C14 C21 C22 H22B 40.45 . . . .
H6O O6 C23 C24 17.45 . . . .
H6O O6 C23 C28 -160.79 . . . .
H7O O7 C28 C23 -146.96 . . . .
H7O O7 C28 C27 33.06 . . . .
O6 C23 C24 H24 2.57 . . . .
O6 C23 C24 C25 -177.2(19) . . . .
C28 C23 C24 H24 -179.16 . . . .
C28 C23 C24 C25 1(2) . . . .
O6 C23 C28 O7 -2.2(14) . . . .
O6 C23 C28 C27 177.8(15) . . . .
C24 C23 C28 O7 179.6(16) . . . .
C24 C23 C28 C27 -0.5(17) . . . .
C23 C24 C25 H25 179.30 . . . .
C23 C24 C25 C26 -1(3) . . . .
H24 C24 C25 H25 -0.47 . . . .
H24 C24 C25 C26 179.48 . . . .
C24 C25 C26 H26 180.00 . . . .
C24 C25 C26 C27 0(4) . . . .
H25 C25 C26 H26 -0.06 . . . .
H25 C25 C26 C27 179.78 . . . .
C25 C26 C27 H27 -179.65 . . . .
C25 C26 C27 C28 1(4) . . . .
H26 C26 C27 H27 0.20 . . . .
H26 C26 C27 C28 -179.38 . . . .
C26 C27 C28 O7 180(2) . . . .
C26 C27 C28 C23 0(3) . . . .
H27 C27 C28 O7 -0.06 . . . .
H27 C27 C28 C23 179.96 . . . .
